data_7224456
loop_
_publ_author_name
'Slav\'ik, Petr'
'Eigner, V\'aclav'
'Lhot\'ak, Pavel'

_publ_section_title
;
 Shaping of calix[4]arenes via double bridging of the upper rim
;
_journal_issue 26
_journal_name_full CrystEngComm
_journal_page_first 4964
_journal_paper_doi 10.1039/C6CE00314A
_journal_volume 18
_journal_year 2016
_chemical_formula_moiety 'C40 H46 I2 O4'
_chemical_formula_sum 'C40 H46 I2 O4'
_chemical_formula_weight 844.61
_space_group_IT_number 15
_symmetry_cell_setting monoclinic
_symmetry_space_group_name_Hall '-C 2yc'
_symmetry_space_group_name_H-M 'C 1 2/c 1'
_atom_sites_solution_hydrogens difmap
_atom_sites_solution_primary other
_atom_sites_solution_secondary difmap
_audit_update_record
;
2016-02-03 deposited with the CCDC.
2016-02-29 downloaded from the CCDC.
;
_cell_angle_alpha 90
_cell_angle_beta 103.1099(16)
_cell_angle_gamma 90
_cell_formula_units_Z 8
_cell_length_a 39.7415(16)
_cell_length_b 14.3866(6)
_cell_length_c 15.6815(6)
_cell_measurement_reflns_used 120
_cell_measurement_temperature 180
_cell_measurement_theta_max 47
_cell_measurement_theta_min 11
_cell_volume 8732.1(6)
_computing_cell_refinement 'Apex3 (Bruker AXS, 2015)'
_computing_data_collection 'Apex3 (Bruker AXS, 2015)'
_computing_data_reduction 'Apex3 (Bruker AXS, 2015)'
_computing_molecular_graphics 'CAMERON (Watkin et al., 1996)'
_computing_publication_material 'CRYSTALS (Betteridge et al., 2003)'
_computing_structure_refinement 'CRYSTALS (Betteridge et al., 2003)'
_computing_structure_solution 'Superflip (Palatinus & Chapuis, 2007)'
_diffrn_ambient_temperature 180
_diffrn_measured_fraction_theta_full 0.996
_diffrn_measured_fraction_theta_max 0.995
_diffrn_measurement_device Area
_diffrn_measurement_device_type 'Bruker Kappa Apex3'
_diffrn_measurement_method \w/2\q
_diffrn_radiation_monochromator graphite
_diffrn_radiation_type 'Cu K\a'
_diffrn_radiation_wavelength 1.54180
_diffrn_reflns_av_R_equivalents 0.104
_diffrn_reflns_limit_h_max 46
_diffrn_reflns_limit_h_min -47
_diffrn_reflns_limit_k_max 17
_diffrn_reflns_limit_k_min 0
_diffrn_reflns_limit_l_max 18
_diffrn_reflns_limit_l_min 0
_diffrn_reflns_number 56091
_diffrn_reflns_theta_full 67.022
_diffrn_reflns_theta_max 68.390
_diffrn_reflns_theta_min 2.283
_diffrn_standards_number 0
_exptl_absorpt_coefficient_mu 11.566
_exptl_absorpt_correction_T_max 0.25
_exptl_absorpt_correction_T_min 0.01
_exptl_absorpt_correction_type multi-scan
_exptl_absorpt_process_details 'SADABS (Siemens, 1996)'
_exptl_crystal_colour colourless
_exptl_crystal_density_diffrn 1.285
_exptl_crystal_density_method 'not measured'
_exptl_crystal_description prism
_exptl_crystal_F_000 3391.993
_exptl_crystal_size_max 0.620
_exptl_crystal_size_mid 0.463
_exptl_crystal_size_min 0.120
_refine_diff_density_max 1.40
_refine_diff_density_min -2.95
_refine_ls_extinction_method None
_refine_ls_goodness_of_fit_ref 0.9725
_refine_ls_hydrogen_treatment constr
_refine_ls_matrix_type full
_refine_ls_number_parameters 502
_refine_ls_number_reflns 7962
_refine_ls_number_restraints 164
_refine_ls_R_factor_all 0.0918
_refine_ls_R_factor_gt 0.0809
_refine_ls_shift/su_max 0.0015032
_refine_ls_shift/su_mean 0.0000395
_refine_ls_structure_factor_coef Fsqd
_refine_ls_weighting_details
;
 Method, part 1, Chebychev polynomial, (Watkin, 1994, Prince, 1982) 
 [weight] = 1.0/[A~0~*T~0~(x)+A~1~*T~1~(x) ... +A~n-1~]*T~n-1~(x)] 
 where A~i~ are the Chebychev coefficients listed below and x= Fcalc/Fmax 
 Method = Robust Weighting (Prince, 1982) 
 W = [weight] * [1-(deltaF/6*sigmaF)^2^]^2^ 
 A~i~ are: 
 8.65 11.8 3.46 
;
_refine_ls_weighting_scheme calc
_refine_ls_wR_factor_all 0.2300
_refine_ls_wR_factor_gt 0.2139
_refine_ls_wR_factor_ref 0.2300
_reflns_limit_h_max 46
_reflns_limit_h_min -47
_reflns_limit_k_max 17
_reflns_limit_k_min 0
_reflns_limit_l_max 18
_reflns_limit_l_min 0
_reflns_number_gt 6593
_reflns_number_total 7997
_reflns_threshold_expression I>2.0\s(I)
_oxford_diffrn_Wilson_B_factor 3.08
_oxford_diffrn_Wilson_scale 537.06
_oxford_refine_ls_r_factor_ref 0.0918
_oxford_refine_ls_scale 0.030916(6)
_oxford_reflns_number_all 7962
_oxford_reflns_threshold_expression_ref I>-3.0\s(I)
_cod_data_source_file c6ce00314a2.cif
_cod_data_source_block 6_PE509_2
_cod_depositor_comments
;
The following automatic conversions were performed:

'_atom_sites_solution_primary' value 'Other' changed to 'other'
according to
/usr/data/users/saulius/crontab/automatic-downloads/rss-feeds/RSC/lib/dictionaries/cif_core.dic
dictionary named 'cif_core.dic' version 2.4.2 from 2011-04-26.

Automatic conversion script
Id: cif_fix_values 4268 2015-11-12 08:31:59Z antanas 

 Adding full bibliography for 7224456--7224459.cif.
;
_cod_original_sg_symbol_Hall '-C 2yc '
_cod_original_sg_symbol_H-M 'C 2/c '
_cod_database_code 7224456

loop_
_symmetry_equiv_pos_as_xyz
x,y,z
-x,-y,-z
x+1/2,y+1/2,z
-x+1/2,-y+1/2,-z
x,-y,z+1/2
-x,y,-z+1/2
x+1/2,-y+1/2,z+1/2
-x+1/2,y+1/2,-z+1/2

loop_
_atom_site_label
_atom_site_type_symbol
_atom_site_fract_x
_atom_site_fract_y
_atom_site_fract_z
_atom_site_U_iso_or_equiv
_atom_site_occupancy
_atom_site_adp_type
_atom_site_refinement_flags_posn
_atom_site_refinement_flags_adp
_atom_site_refinement_flags_occupancy
_atom_site_disorder_assembly
_atom_site_disorder_group
C1 C 0.32982(15) 0.3398(4) 0.8030(4) 0.0239 1.0000 Uani . . . . .
C2 C 0.35060(18) 0.2845(4) 0.8806(4) 0.0331 1.0000 Uani . . . . .
C3 C 0.34085(16) 0.1828(4) 0.8689(4) 0.0270 1.0000 Uani . . . . .
C4 C 0.31752(17) 0.1376(5) 0.9121(4) 0.0319 1.0000 Uani . . . . .
C5 C 0.30529(19) 0.0481(5) 0.8894(5) 0.0383 1.0000 Uani . . . . .
C6 C 0.31542(19) 0.0035(4) 0.8205(4) 0.0340 1.0000 Uani . . . . .
C7 C 0.33820(15) 0.0430(4) 0.7764(4) 0.0268 1.0000 Uani . . . . .
C8 C 0.34587(19) 0.0007(4) 0.6950(4) 0.0326 1.0000 Uani . . . . .
C9 C 0.32751(16) 0.0577(4) 0.6162(4) 0.0263 1.0000 Uani . . . . .
C10 C 0.29213(15) 0.0716(4) 0.6008(4) 0.0287 1.0000 Uani . . . . .
C11 C 0.27514(16) 0.1295(4) 0.5359(4) 0.0297 1.0000 Uani . . . . .
C12 C 0.29331(15) 0.1781(4) 0.4838(4) 0.0226 1.0000 Uani . . . . .
C13 C 0.32875(16) 0.1631(4) 0.4960(4) 0.0274 1.0000 Uani . . . . .
C14 C 0.34920(17) 0.2171(4) 0.4401(4) 0.0294 1.0000 Uani . . . . .
C15 C 0.33944(16) 0.3184(4) 0.4409(4) 0.0267 1.0000 Uani . . . . .
C16 C 0.31605(17) 0.3643(4) 0.3710(4) 0.0310 1.0000 Uani . . . . .
C17 C 0.30415(18) 0.4523(5) 0.3810(4) 0.0368 1.0000 Uani . . . . .
C18 C 0.3135(2) 0.4979(5) 0.4583(4) 0.0378 1.0000 Uani . . . . .
C19 C 0.33709(16) 0.4576(4) 0.5299(4) 0.0278 1.0000 Uani . . . . .
C20 C 0.34473(18) 0.5016(4) 0.6202(4) 0.0324 1.0000 Uani . . . . .
C21 C 0.32754(15) 0.4463(4) 0.6803(4) 0.0237 1.0000 Uani . . . . .
C22 C 0.29179(15) 0.4337(5) 0.6583(4) 0.0291 1.0000 Uani . . . . .
C23 C 0.27521(17) 0.3754(4) 0.7045(4) 0.0274 1.0000 Uani . . . . .
C24 C 0.29414(15) 0.3273(4) 0.7762(4) 0.0274 1.0000 Uani . . . . .
C25 C 0.35217(16) 0.1307(4) 0.8053(4) 0.0281 1.0000 Uani . . . . .
C26 C 0.34556(14) 0.1014(4) 0.5610(4) 0.0230 1.0000 Uani . . . . .
C27 C 0.35002(16) 0.3702(4) 0.5164(4) 0.0275 1.0000 Uani . . . . .
C28 C 0.34594(15) 0.4003(4) 0.7561(4) 0.0245 1.0000 Uani . . . . .
O29 O 0.37474(11) 0.1701(3) 0.7626(3) 0.0388 1.0000 Uani D U . . .
C30 C 0.40966(18) 0.1805(10) 0.8121(9) 0.0506 0.588(14) Uani D U P 1 1
C31 C 0.4308(3) 0.0982(10) 0.7929(11) 0.0667 0.588(14) Uani D U P 1 1
C32 C 0.4681(3) 0.1077(13) 0.8477(12) 0.0657 0.588(14) Uani D U P 1 1
C130 C 0.4085(2) 0.1301(12) 0.7960(15) 0.0486 0.412(14) Uani D U P 1 2
C131 C 0.4367(3) 0.1919(14) 0.7753(15) 0.0634 0.412(14) Uani D U P 1 2
C132 C 0.4719(3) 0.1549(18) 0.8263(16) 0.0607 0.412(14) Uani D U P 1 2
O33 O 0.38068(11) 0.0877(3) 0.5731(3) 0.0370 1.0000 Uani D U . . .
C34 C 0.38852(14) 0.0074(5) 0.5260(5) 0.0446 1.0000 Uani D U . . .
C35 C 0.42741(16) -0.0052(6) 0.5442(6) 0.0666 1.0000 Uani D U . . .
C36 C 0.4428(3) 0.0761(8) 0.5019(8) 0.0907 1.0000 Uani D U . . .
O37 O 0.37337(11) 0.3300(3) 0.5855(3) 0.0368 1.0000 Uani D U . . .
C38 C 0.40648(19) 0.3648(11) 0.5762(11) 0.0437 0.478(14) Uani D U P 2 1
C39 C 0.4349(3) 0.3200(14) 0.6456(10) 0.0584 0.478(14) Uani D U P 2 1
C40 C 0.4696(3) 0.3319(18) 0.6194(15) 0.0690 0.478(14) Uani D U P 2 1
C138 C 0.40853(18) 0.3172(11) 0.5790(12) 0.0530 0.522(14) Uani D U P 2 2
C139 C 0.4292(3) 0.4004(10) 0.6223(10) 0.0531 0.522(14) Uani D U P 2 2
C140 C 0.4678(3) 0.3811(14) 0.6293(14) 0.0616 0.522(14) Uani D U P 2 2
O41 O 0.38155(11) 0.4145(3) 0.7820(3) 0.0369 1.0000 Uani D U . . .
C42 C 0.3881(2) 0.4976(5) 0.8344(6) 0.0440 0.838(14) Uani D U P 3 1
C43 C 0.4270(2) 0.5123(7) 0.8606(8) 0.0585 0.838(14) Uani D U P 3 1
C44 C 0.4441(3) 0.4330(9) 0.9214(9) 0.0801 0.838(14) Uani D U P 3 1
C142 C 0.3961(6) 0.481(3) 0.849(3) 0.0373 0.162(14) Uani D U P 3 2
C143 C 0.4353(6) 0.476(3) 0.865(3) 0.0425 0.162(14) Uani D U P 3 2
C144 C 0.4501(9) 0.569(3) 0.906(3) 0.0468 0.162(14) Uani D U P 3 2
I45 I 0.297684(17) 0.20432(3) 1.00850(4) 0.0556 1.0000 Uani . . . . .
I46 I 0.298644(14) 0.29807(3) 0.24815(3) 0.0445 1.0000 Uani . . . . .
H21 H 0.3746 0.2917 0.8829 0.0411 1.0000 Uiso R . . . .
H22 H 0.3457 0.3069 0.9334 0.0411 1.0000 Uiso R . . . .
H51 H 0.2907 0.0178 0.9211 0.0476 1.0000 Uiso R . . . .
H61 H 0.3058 -0.0557 0.8023 0.0413 1.0000 Uiso R . . . .
H81 H 0.3701 0.0012 0.6992 0.0387 1.0000 Uiso R . . . .
H82 H 0.3376 -0.0615 0.6888 0.0387 1.0000 Uiso R . . . .
H101 H 0.2794 0.0405 0.6367 0.0384 1.0000 Uiso R . . . .
H111 H 0.2508 0.1367 0.5258 0.0357 1.0000 Uiso R . . . .
H121 H 0.2818 0.2208 0.4406 0.0290 1.0000 Uiso R . . . .
H141 H 0.3733 0.2099 0.4637 0.0354 1.0000 Uiso R . . . .
H142 H 0.3436 0.1942 0.3817 0.0354 1.0000 Uiso R . . . .
H171 H 0.2895 0.4823 0.3325 0.0444 1.0000 Uiso R . . . .
H181 H 0.3039 0.5572 0.4649 0.0447 1.0000 Uiso R . . . .
H201 H 0.3690 0.5023 0.6431 0.0391 1.0000 Uiso R . . . .
H202 H 0.3362 0.5635 0.6160 0.0391 1.0000 Uiso R . . . .
H221 H 0.2786 0.4659 0.6091 0.0373 1.0000 Uiso R . . . .
H231 H 0.2508 0.3685 0.6883 0.0382 1.0000 Uiso R . . . .
H241 H 0.2828 0.2851 0.8069 0.0345 1.0000 Uiso R . . . .
H301 H 0.4105 0.1832 0.8731 0.0660 0.588(14) Uiso R . P 1 1
H302 H 0.4192 0.2359 0.7945 0.0660 0.588(14) Uiso R . P 1 1
H311 H 0.4217 0.0427 0.8116 0.0815 0.588(14) Uiso R . P 1 1
H312 H 0.4297 0.0947 0.7318 0.0815 0.588(14) Uiso R . P 1 1
H321 H 0.4815 0.0564 0.8366 0.0804 0.588(14) Uiso R . P 1 1
H322 H 0.4690 0.1114 0.9087 0.0804 0.588(14) Uiso R . P 1 1
H323 H 0.4771 0.1634 0.8289 0.0804 0.588(14) Uiso R . P 1 1
H1301 H 0.4130 0.1276 0.8581 0.0604 0.412(14) Uiso R . P 1 2
H1302 H 0.4088 0.0689 0.7733 0.0604 0.412(14) Uiso R . P 1 2
H1311 H 0.4327 0.2559 0.7843 0.0738 0.412(14) Uiso R . P 1 2
H1312 H 0.4361 0.1814 0.7152 0.0738 0.412(14) Uiso R . P 1 2
H1321 H 0.4894 0.1908 0.8098 0.0690 0.412(14) Uiso R . P 1 2
H1322 H 0.4724 0.1653 0.8864 0.0690 0.412(14) Uiso R . P 1 2
H1323 H 0.4757 0.0908 0.8173 0.0690 0.412(14) Uiso R . P 1 2
H381 H 0.4083 0.4303 0.5841 0.0570 0.478(14) Uiso R . P 2 1
H382 H 0.4096 0.3493 0.5196 0.0570 0.478(14) Uiso R . P 2 1
H391 H 0.4332 0.3411 0.7019 0.0759 0.478(14) Uiso R . P 2 1
H392 H 0.4312 0.2547 0.6417 0.0759 0.478(14) Uiso R . P 2 1
H401 H 0.4865 0.3014 0.6630 0.0800 0.478(14) Uiso R . P 2 1
H402 H 0.4734 0.3971 0.6234 0.0800 0.478(14) Uiso R . P 2 1
H403 H 0.4714 0.3108 0.5631 0.0800 0.478(14) Uiso R . P 2 1
H1381 H 0.4169 0.2611 0.6081 0.0620 0.522(14) Uiso R . P 2 2
H1382 H 0.4099 0.3137 0.5195 0.0620 0.522(14) Uiso R . P 2 2
H1391 H 0.4269 0.4047 0.6811 0.0627 0.522(14) Uiso R . P 2 2
H1392 H 0.4209 0.4560 0.5919 0.0627 0.522(14) Uiso R . P 2 2
H1401 H 0.4807 0.4325 0.6571 0.0707 0.522(14) Uiso R . P 2 2
H1402 H 0.4761 0.3256 0.6597 0.0707 0.522(14) Uiso R . P 2 2
H1403 H 0.4701 0.3769 0.5705 0.0707 0.522(14) Uiso R . P 2 2
H421 H 0.3798 0.4877 0.8859 0.0504 0.838(14) Uiso R . P 3 1
H422 H 0.3771 0.5505 0.8042 0.0504 0.838(14) Uiso R . P 3 1
H431 H 0.4320 0.5696 0.8910 0.0690 0.838(14) Uiso R . P 3 1
H432 H 0.4357 0.5138 0.8089 0.0690 0.838(14) Uiso R . P 3 1
H441 H 0.4684 0.4424 0.9365 0.0956 0.838(14) Uiso R . P 3 1
H442 H 0.4354 0.4314 0.9731 0.0956 0.838(14) Uiso R . P 3 1
H443 H 0.4391 0.3757 0.8910 0.0956 0.838(14) Uiso R . P 3 1
H1421 H 0.3908 0.4878 0.9049 0.0452 0.162(14) Uiso R . P 3 2
H1422 H 0.3877 0.5327 0.8135 0.0452 0.162(14) Uiso R . P 3 2
H1431 H 0.4430 0.4161 0.8864 0.0562 0.162(14) Uiso R . P 3 2
H1432 H 0.4413 0.4861 0.8102 0.0562 0.162(14) Uiso R . P 3 2
H1441 H 0.4745 0.5654 0.9141 0.0562 0.162(14) Uiso R . P 3 2
H1442 H 0.4440 0.5585 0.9605 0.0562 0.162(14) Uiso R . P 3 2
H1443 H 0.4423 0.6285 0.8844 0.0562 0.162(14) Uiso R . P 3 2
H341 H 0.3783 -0.0462 0.5447 0.0535 1.0000 Uiso R . . . .
H342 H 0.3797 0.0163 0.4650 0.0535 1.0000 Uiso R . . . .
H351 H 0.4367 -0.0055 0.6056 0.0799 1.0000 Uiso R . . . .
H352 H 0.4327 -0.0623 0.5198 0.0799 1.0000 Uiso R . . . .
H361 H 0.4672 0.0691 0.5128 0.1094 1.0000 Uiso R . . . .
H362 H 0.4374 0.1331 0.5263 0.1094 1.0000 Uiso R . . . .
H363 H 0.4334 0.0762 0.4405 0.1094 1.0000 Uiso R . . . .

loop_
_atom_site_aniso_label
_atom_site_aniso_U_11
_atom_site_aniso_U_22
_atom_site_aniso_U_33
_atom_site_aniso_U_23
_atom_site_aniso_U_13
_atom_site_aniso_U_12
C1 0.035(3) 0.013(2) 0.023(3) -0.008(2) 0.004(2) -0.002(2)
C2 0.045(4) 0.029(3) 0.020(3) -0.004(2) -0.004(2) 0.002(3)
C3 0.033(3) 0.029(3) 0.019(3) 0.000(2) 0.005(2) 0.003(2)
C4 0.042(3) 0.033(3) 0.020(3) 0.008(2) 0.006(2) 0.006(3)
C5 0.046(4) 0.028(3) 0.039(4) 0.007(3) 0.004(3) 0.002(3)
C6 0.053(4) 0.018(3) 0.027(3) 0.000(2) 0.002(3) -0.003(3)
C7 0.035(3) 0.015(3) 0.025(3) 0.005(2) -0.003(2) 0.009(2)
C8 0.047(4) 0.023(3) 0.025(3) 0.001(2) 0.002(3) 0.001(2)
C9 0.037(3) 0.019(3) 0.021(3) -0.004(2) 0.002(2) 0.000(2)
C10 0.029(3) 0.029(3) 0.028(3) -0.002(2) 0.006(2) -0.003(2)
C11 0.029(3) 0.030(3) 0.026(3) -0.004(2) -0.003(2) 0.002(2)
C12 0.030(3) 0.020(3) 0.016(3) 0.003(2) 0.003(2) 0.010(2)
C13 0.041(3) 0.018(3) 0.020(3) -0.007(2) -0.001(2) 0.000(2)
C14 0.037(3) 0.028(3) 0.023(3) -0.007(2) 0.007(2) 0.003(2)
C15 0.036(3) 0.023(3) 0.022(3) -0.002(2) 0.008(2) -0.006(2)
C16 0.047(4) 0.025(3) 0.022(3) 0.005(2) 0.008(3) -0.010(3)
C17 0.044(4) 0.037(4) 0.032(4) 0.009(3) 0.014(3) -0.002(3)
C18 0.060(5) 0.026(3) 0.031(3) 0.006(3) 0.017(3) -0.006(3)
C19 0.044(3) 0.020(3) 0.022(3) -0.003(2) 0.013(2) -0.009(2)
C20 0.043(4) 0.025(3) 0.030(3) -0.002(2) 0.010(3) -0.008(2)
C21 0.034(3) 0.020(3) 0.017(3) -0.009(2) 0.008(2) -0.001(2)
C22 0.024(3) 0.038(3) 0.021(3) -0.003(2) -0.004(2) 0.001(2)
C23 0.039(3) 0.022(3) 0.019(3) 0.002(2) 0.002(2) -0.005(2)
C24 0.028(3) 0.029(3) 0.028(3) 0.007(2) 0.012(2) -0.005(2)
C25 0.040(3) 0.020(3) 0.020(3) 0.009(2) -0.003(2) 0.004(2)
C26 0.022(3) 0.020(3) 0.024(3) -0.008(2) 0.001(2) 0.003(2)
C27 0.040(3) 0.028(3) 0.014(3) 0.006(2) 0.006(2) -0.008(2)
C28 0.031(3) 0.020(3) 0.024(3) -0.012(2) 0.008(2) -0.002(2)
O29 0.040(2) 0.038(2) 0.039(2) 0.0016(19) 0.0095(19) -0.0047(19)
C30 0.038(6) 0.061(7) 0.050(7) -0.013(6) 0.005(5) -0.010(5)
C31 0.061(7) 0.068(7) 0.065(7) -0.001(6) 0.002(6) -0.004(6)
C32 0.044(6) 0.071(8) 0.079(8) 0.012(7) 0.009(6) 0.009(6)
C130 0.041(7) 0.049(8) 0.057(8) 0.006(7) 0.012(7) -0.001(7)
C131 0.060(8) 0.078(9) 0.051(8) 0.004(7) 0.012(7) 0.009(7)
C132 0.049(8) 0.062(9) 0.066(8) 0.011(8) 0.002(7) 0.002(7)
O33 0.027(2) 0.038(2) 0.042(2) -0.0123(19) 0.0010(18) 0.0036(17)
C34 0.033(4) 0.053(4) 0.046(4) -0.013(3) 0.006(3) 0.017(3)
C35 0.046(5) 0.077(5) 0.072(5) -0.022(4) 0.004(4) 0.032(4)
C36 0.057(5) 0.105(7) 0.110(7) -0.030(6) 0.018(5) 0.003(5)
O37 0.040(2) 0.037(2) 0.031(2) -0.0037(18) 0.0030(18) 0.0007(18)
C38 0.040(7) 0.034(7) 0.054(7) 0.004(6) 0.004(6) 0.000(6)
C39 0.057(7) 0.065(8) 0.045(7) 0.003(7) -0.008(6) 0.007(7)
C40 0.067(8) 0.057(8) 0.077(9) -0.002(8) 0.003(7) 0.003(8)
C138 0.045(7) 0.050(7) 0.058(7) -0.004(7) -0.002(6) 0.012(6)
C139 0.046(7) 0.072(8) 0.041(6) -0.016(6) 0.009(5) 0.002(6)
C140 0.052(7) 0.059(8) 0.073(8) -0.010(7) 0.015(6) -0.008(7)
O41 0.029(2) 0.036(2) 0.045(2) -0.009(2) 0.0069(17) -0.0108(17)
C42 0.042(5) 0.050(5) 0.038(5) -0.013(4) 0.003(4) -0.017(4)
C43 0.034(5) 0.060(6) 0.079(6) -0.021(5) 0.008(4) -0.016(4)
C44 0.052(6) 0.083(7) 0.095(7) -0.019(6) -0.005(5) 0.002(5)
C142 0.026(10) 0.040(10) 0.041(10) -0.007(10) -0.002(9) -0.010(9)
C143 0.040(10) 0.032(10) 0.053(10) 0.000(10) 0.006(9) -0.011(9)
C144 0.038(10) 0.045(10) 0.054(10) -0.011(9) 0.002(9) -0.009(9)
I45 0.0950(5) 0.0385(3) 0.0444(4) 0.00361(19) 0.0389(3) 0.0106(2)
I46 0.0749(4) 0.0362(3) 0.0207(3) -0.00140(15) 0.0071(2) -0.0173(2)

loop_
_atom_type_symbol
_atom_type_scat_dispersion_real
_atom_type_scat_dispersion_imag
_atom_type_scat_Cromer_Mann_a1
_atom_type_scat_Cromer_Mann_b1
_atom_type_scat_Cromer_Mann_a2
_atom_type_scat_Cromer_Mann_b2
_atom_type_scat_Cromer_Mann_a3
_atom_type_scat_Cromer_Mann_b3
_atom_type_scat_Cromer_Mann_a4
_atom_type_scat_Cromer_Mann_b4
_atom_type_scat_Cromer_Mann_c
_atom_type_scat_source
C 0.0181 0.0091 2.3100 20.8439 1.0200 10.2075 1.5886 0.5687 0.8650 51.6512 0.2156 'International Tables Vol C 4.2.6.8 and 6.1.1.4'
H 0.0000 0.0000 0.4930 10.5109 0.3229 26.1257 0.1402 3.1424 0.0408 57.7998 0.0030 'International Tables Vol C 4.2.6.8 and 6.1.1.4'
O 0.0492 0.0322 3.0485 13.2771 2.2868 5.7011 1.5463 0.3239 0.8670 32.9089 0.2508 'International Tables Vol C 4.2.6.8 and 6.1.1.4'
Br -0.6763 1.2805 17.1789 2.1723 5.2358 16.5796 5.6377 0.2609 3.9851 41.4328 2.9557 'International Tables Vol C 4.2.6.8 and 6.1.1.4'
N 0.0311 0.0180 12.2126 0.0057 3.1322 9.8933 2.0125 28.9975 1.1663 0.5826 -11.5290 'International Tables Vol C 4.2.6.8 and 6.1.1.4'
I -0.3257 6.8362 20.1472 4.3470 18.9949 0.3814 7.5138 27.7660 2.2735 66.8776 4.0712 'International Tables Vol C 4.2.6.8 and 6.1.1.4'
Cl 0.3639 0.7018 11.4604 0.0104 7.1964 1.1662 6.2556 18.5194 1.6455 47.7784 -9.5574 'International Tables Vol C 4.2.6.8 and 6.1.1.4'

loop_
_geom_angle_atom_site_label_1
_geom_angle_atom_site_label_2
_geom_angle_atom_site_label_3
_geom_angle
_geom_angle_publ_flag
C2 C1 C24 120.1(6) yes
C2 C1 C28 121.2(6) yes
C24 C1 C28 118.7(5) yes
C1 C2 C3 109.2(5) yes
C1 C2 H21 109.3 no
C3 C2 H21 109.6 no
C1 C2 H22 109.6 no
C3 C2 H22 109.6 no
H21 C2 H22 109.5 no
C2 C3 C4 124.1(6) yes
C2 C3 C25 119.3(6) yes
C4 C3 C25 116.3(6) yes
C3 C4 C5 121.8(6) yes
C3 C4 I45 121.9(5) yes
C5 C4 I45 116.2(5) yes
C4 C5 C6 118.6(7) yes
C4 C5 H51 120.6 no
C6 C5 H51 120.8 no
C5 C6 C7 122.5(6) yes
C5 C6 H61 118.7 no
C7 C6 H61 118.8 no
C6 C7 C8 122.7(5) yes
C6 C7 C25 117.5(6) yes
C8 C7 C25 119.6(6) yes
C7 C8 C9 108.6(5) yes
C7 C8 H81 109.6 no
C9 C8 H81 110.0 no
C7 C8 H82 109.6 no
C9 C8 H82 109.5 no
H81 C8 H82 109.5 no
C8 C9 C10 119.9(6) yes
C8 C9 C26 121.8(5) yes
C10 C9 C26 118.1(5) yes
C9 C10 C11 121.8(6) yes
C9 C10 H101 119.0 no
C11 C10 H101 119.2 no
C10 C11 C12 120.4(6) yes
C10 C11 H111 120.2 no
C12 C11 H111 119.4 no
C11 C12 C13 118.8(5) yes
C11 C12 H121 120.8 no
C13 C12 H121 120.3 no
C12 C13 C14 119.4(5) yes
C12 C13 C26 119.9(6) yes
C14 C13 C26 120.6(6) yes
C13 C14 C15 108.3(5) yes
C13 C14 H141 109.8 no
C15 C14 H141 109.8 no
C13 C14 H142 109.7 no
C15 C14 H142 109.7 no
H141 C14 H142 109.5 no
C14 C15 C16 124.4(5) yes
C14 C15 C27 119.9(5) yes
C16 C15 C27 115.3(6) yes
C15 C16 C17 121.4(6) yes
C15 C16 I46 120.7(5) yes
C17 C16 I46 117.9(5) yes
C16 C17 C18 121.1(6) yes
C16 C17 H171 119.5 no
C18 C17 H171 119.4 no
C17 C18 C19 120.7(6) yes
C17 C18 H181 119.8 no
C19 C18 H181 119.5 no
C18 C19 C20 121.7(6) yes
C18 C19 C27 116.8(5) yes
C20 C19 C27 121.0(5) yes
C19 C20 C21 109.8(5) yes
C19 C20 H201 109.1 no
C21 C20 H201 109.5 no
C19 C20 H202 109.5 no
C21 C20 H202 109.5 no
H201 C20 H202 109.5 no
C20 C21 C22 119.6(5) yes
C20 C21 C28 123.5(6) yes
C22 C21 C28 116.8(6) yes
C21 C22 C23 122.2(6) yes
C21 C22 H221 118.7 no
C23 C22 H221 119.1 no
C22 C23 C24 119.7(6) yes
C22 C23 H231 120.5 no
C24 C23 H231 119.8 no
C1 C24 C23 120.5(5) yes
C1 C24 H241 119.7 no
C23 C24 H241 119.8 no
C7 C25 C3 122.8(6) yes
C7 C25 O29 118.0(6) yes
C3 C25 O29 118.8(5) yes
C13 C26 C9 120.6(5) yes
C13 C26 O33 119.5(6) yes
C9 C26 O33 119.8(5) yes
C19 C27 C15 124.5(6) yes
C19 C27 O37 117.6(5) yes
C15 C27 O37 117.8(6) yes
C21 C28 C1 121.8(6) yes
C21 C28 O41 118.3(5) yes
C1 C28 O41 119.8(5) yes
C25 O29 C30 116.2(8) yes
C25 O29 C130 108.5(7) yes
O29 C30 C31 108.7(7) yes
O29 C30 H301 110.9 no
C31 C30 H301 109.6 no
O29 C30 H302 109.4 no
C31 C30 H302 108.7 no
H301 C30 H302 109.5 no
C30 C31 C32 108.9(7) yes
C30 C31 H311 109.0 no
C32 C31 H311 106.8 no
C30 C31 H312 109.9 no
C32 C31 H312 112.7 no
H311 C31 H312 109.5 no
C31 C32 H321 109.7 no
C31 C32 H322 112.3 no
H321 C32 H322 109.5 no
C31 C32 H323 106.4 no
H321 C32 H323 109.5 no
H322 C32 H323 109.5 no
O29 C130 C131 111.0(7) yes
O29 C130 H1301 109.3 no
C131 C130 H1301 105.3 no
O29 C130 H1302 108.9 no
C131 C130 H1302 112.8 no
H1301 C130 H1302 109.5 no
C130 C131 C132 108.3(8) yes
C130 C131 H1311 112.3 no
C132 C131 H1311 114.9 no
C130 C131 H1312 105.3 no
C132 C131 H1312 106.1 no
H1311 C131 H1312 109.5 no
C131 C132 H1321 107.8 no
C131 C132 H1322 105.9 no
H1321 C132 H1322 109.5 no
C131 C132 H1323 114.6 no
H1321 C132 H1323 109.5 no
H1322 C132 H1323 109.5 no
C26 O33 C34 111.9(4) yes
O33 C34 C35 109.2(5) yes
O33 C34 H341 109.5 no
C35 C34 H341 109.6 no
O33 C34 H342 109.6 no
C35 C34 H342 109.5 no
H341 C34 H342 109.5 no
C34 C35 C36 108.5(6) yes
C34 C35 H351 109.7 no
C36 C35 H351 109.8 no
C34 C35 H352 109.7 no
C36 C35 H352 109.7 no
H351 C35 H352 109.5 no
C35 C36 H361 109.4 no
C35 C36 H362 109.5 no
H361 C36 H362 109.5 no
C35 C36 H363 109.5 no
H361 C36 H363 109.5 no
H362 C36 H363 109.5 no
C27 O37 C38 103.9(6) yes
C27 O37 C138 119.3(9) yes
O37 C38 C39 109.0(7) yes
O37 C38 H381 112.0 no
C39 C38 H381 107.7 no
O37 C38 H382 109.0 no
C39 C38 H382 109.7 no
H381 C38 H382 109.5 no
C38 C39 C40 109.1(8) yes
C38 C39 H391 109.5 no
C40 C39 H391 117.9 no
C38 C39 H392 107.1 no
C40 C39 H392 103.2 no
H391 C39 H392 109.5 no
C39 C40 H401 106.7 no
C39 C40 H402 103.3 no
H401 C40 H402 109.5 no
C39 C40 H403 118.1 no
H401 C40 H403 109.5 no
H402 C40 H403 109.5 no
O37 C138 C139 107.6(7) yes
O37 C138 H1381 108.5 no
C139 C138 H1381 111.1 no
O37 C138 H1382 110.6 no
C139 C138 H1382 109.5 no
H1381 C138 H1382 109.5 no
C138 C139 C140 108.5(7) yes
C138 C139 H1391 108.9 no
C140 C139 H1391 104.8 no
C138 C139 H1392 110.4 no
C140 C139 H1392 114.5 no
H1391 C139 H1392 109.5 no
C139 C140 H1401 108.7 no
C139 C140 H1402 114.6 no
H1401 C140 H1402 109.5 no
C139 C140 H1403 105.0 no
H1401 C140 H1403 109.5 no
H1402 C140 H1403 109.5 no
C28 O41 C42 109.1(5) yes
C28 O41 C142 121.4(10) yes
O41 C42 C43 108.1(5) yes
O41 C42 H421 107.9 no
C43 C42 H421 108.8 no
O41 C42 H422 112.1 no
C43 C42 H422 110.4 no
H421 C42 H422 109.5 no
C42 C43 C44 109.9(6) yes
C42 C43 H431 109.9 no
C44 C43 H431 108.6 no
C42 C43 H432 108.4 no
C44 C43 H432 110.6 no
H431 C43 H432 109.5 no
C43 C44 H441 109.1 no
C43 C44 H442 110.6 no
H441 C44 H442 109.5 no
C43 C44 H443 108.6 no
H441 C44 H443 109.5 no
H442 C44 H443 109.5 no
O41 C142 C143 108.6(10) yes
O41 C142 H1421 127.5 no
C143 C142 H1421 106.7 no
O41 C142 H1422 93.5 no
C143 C142 H1422 109.8 no
H1421 C142 H1422 109.5 no
C142 C143 C144 108.0(10) yes
C142 C143 H1431 109.1 no
C144 C143 H1431 125.3 no
C142 C143 H1432 107.5 no
C144 C143 H1432 95.7 no
H1431 C143 H1432 109.5 no
C143 C144 H1441 106.9 no
C143 C144 H1442 95.3 no
H1441 C144 H1442 109.5 no
C143 C144 H1443 124.9 no
H1441 C144 H1443 109.5 no
H1442 C144 H1443 109.5 no

loop_
_geom_bond_atom_site_label_1
_geom_bond_atom_site_label_2
_geom_bond_distance
_geom_bond_publ_flag
C1 C2 1.529(8) yes
C1 C24 1.396(9) yes
C1 C28 1.387(8) yes
C2 C3 1.514(8) yes
C2 H21 0.950 no
C2 H22 0.950 no
C3 C4 1.423(9) yes
C3 C25 1.400(9) yes
C4 C5 1.394(10) yes
C4 I45 2.091(7) yes
C5 C6 1.392(10) yes
C5 H51 0.950 no
C6 C7 1.380(9) yes
C6 H61 0.950 no
C7 C8 1.505(9) yes
C7 C25 1.411(8) yes
C8 C9 1.525(8) yes
C8 H81 0.950 no
C8 H82 0.950 no
C9 C10 1.386(9) yes
C9 C26 1.393(9) yes
C10 C11 1.368(9) yes
C10 H101 0.950 no
C11 C12 1.395(9) yes
C11 H111 0.950 no
C12 C13 1.395(9) yes
C12 H121 0.950 no
C13 C14 1.536(9) yes
C13 C26 1.401(8) yes
C14 C15 1.509(8) yes
C14 H141 0.950 no
C14 H142 0.950 no
C15 C16 1.428(9) yes
C15 C27 1.382(8) yes
C16 C17 1.373(10) yes
C16 I46 2.120(6) yes
C17 C18 1.354(10) yes
C17 H171 0.950 no
C18 C19 1.414(9) yes
C18 H181 0.950 no
C19 C20 1.519(8) yes
C19 C27 1.392(9) yes
C20 C21 1.511(8) yes
C20 H201 0.950 no
C20 H202 0.950 no
C21 C22 1.395(8) yes
C21 C28 1.411(8) yes
C22 C23 1.370(9) yes
C22 H221 0.950 no
C23 C24 1.387(8) yes
C23 H231 0.950 no
C24 H241 0.950 no
C25 O29 1.359(8) yes
C26 O33 1.379(7) yes
C27 O37 1.383(7) yes
C28 O41 1.396(7) yes
O29 C30 1.436(5) yes
O29 C130 1.443(5) yes
C30 C31 1.521(5) yes
C30 H301 0.950 no
C30 H302 0.950 no
C31 C32 1.542(5) yes
C31 H311 0.950 no
C31 H312 0.950 no
C32 H321 0.950 no
C32 H322 0.950 no
C32 H323 0.950 no
C130 C131 1.524(5) yes
C130 H1301 0.950 no
C130 H1302 0.950 no
C131 C132 1.540(5) yes
C131 H1311 0.950 no
C131 H1312 0.950 no
C132 H1321 0.950 no
C132 H1322 0.950 no
C132 H1323 0.950 no
O33 C34 1.443(4) yes
C34 C35 1.517(5) yes
C34 H341 0.950 no
C34 H342 0.950 no
C35 C36 1.539(5) yes
C35 H351 0.950 no
C35 H352 0.950 no
C36 H361 0.950 no
C36 H362 0.950 no
C36 H363 0.950 no
O37 C38 1.446(5) yes
O37 C138 1.436(5) yes
C38 C39 1.522(5) yes
C38 H381 0.950 no
C38 H382 0.950 no
C39 C40 1.538(5) yes
C39 H391 0.950 no
C39 H392 0.950 no
C40 H401 0.950 no
C40 H402 0.950 no
C40 H403 0.950 no
C138 C139 1.521(5) yes
C138 H1381 0.950 no
C138 H1382 0.950 no
C139 C140 1.538(5) yes
C139 H1391 0.950 no
C139 H1392 0.950 no
C140 H1401 0.950 no
C140 H1402 0.950 no
C140 H1403 0.950 no
O41 C42 1.441(4) yes
O41 C142 1.439(5) yes
C42 C43 1.521(5) yes
C42 H421 0.950 no
C42 H422 0.950 no
C43 C44 1.542(5) yes
C43 H431 0.950 no
C43 H432 0.950 no
C44 H441 0.950 no
C44 H442 0.950 no
C44 H443 0.950 no
C142 C143 1.524(5) yes
C142 H1421 0.950 no
C142 H1422 0.950 no
C143 C144 1.538(5) yes
C143 H1431 0.950 no
C143 H1432 0.950 no
C144 H1441 0.950 no
C144 H1442 0.950 no
C144 H1443 0.950 no

loop_
_geom_hbond_atom_site_label_D
_geom_hbond_atom_site_label_H
_geom_hbond_atom_site_label_A
_geom_hbond_angle_DHA
_geom_hbond_distance_DH
_geom_hbond_distance_HA
_geom_hbond_distance_DA
_geom_hbond_publ_flag
C2 H21 C30 124 0.950 2.537 3.169(16) yes
C14 H141 C138 124 0.950 2.543 3.171(16) yes
C31 H1302 C25 124 0.957 2.571 3.209(16) yes
C139 H381 C27 132 1.002 2.476 3.236(16) yes
C144 H431 C42 147 0.703 2.049 2.667(16) yes
C144 H431 C142 137 0.703 1.919 2.478(16) yes
